data_8106552
loop_
_publ_author_name
'Song, Li'
'Hui, Liu'
'Linxin, Deng'
'Xiangdong, Qin'

_publ_section_title
;
 Crystal structure of (E)-4,4&#x2032;-(ethene-1,2-diyl)bis(3-nitrobenzoic
 acid) 1.5 hydrate, C16H13N2O9.5
;
_journal_issue 3
_journal_name_full 'Zeitschrift f\"ur Kristallographie - New Crystal Structures'
_journal_page_first 411
_journal_page_last 412
_journal_paper_doi 10.1515/ncrs-2016-0292
_journal_volume 232
_journal_year 2017
_chemical_formula_sum 'C16 H13 N2 O9.5'
_chemical_formula_weight 385.28
_space_group_IT_number 2
_space_group_name_Hall '-P 1'
_space_group_name_H-M_alt 'P -1'
_symmetry_cell_setting triclinic
_symmetry_space_group_name_H-M 'P -1'
_atom_sites_solution_hydrogens geom
_atom_sites_solution_primary direct
_atom_sites_solution_secondary difmap
_cell_angle_alpha 79.473(4)
_cell_angle_beta 82.9270(10)
_cell_angle_gamma 72.069(4)
_cell_formula_units_Z 2
_cell_length_a 7.3757(4)
_cell_length_b 7.7827(5)
_cell_length_c 15.2903(10)
_cell_measurement_reflns_used 2086
_cell_measurement_temperature 298(2)
_cell_measurement_theta_max 28.347
_cell_measurement_theta_min 2.717
_cell_volume 818.92(9)
_computing_cell_refinement 'Bruker SMART'
_computing_data_collection 'Bruker SMART'
_computing_data_reduction 'Bruker SAINT'
_computing_molecular_graphics 'Bruker SHELXTL'
_computing_publication_material 'Bruker SHELXTL'
_computing_structure_refinement 'SHELXL-97 (Sheldrick, 1997)'
_computing_structure_solution 'SHELXS-97 (Sheldrick, 1990)'
_diffrn_ambient_temperature 298(2)
_diffrn_measured_fraction_theta_full 0.982
_diffrn_measured_fraction_theta_max 0.982
_diffrn_measurement_device_type 'CCD area detector'
_diffrn_measurement_method 'phi and omega scans'
_diffrn_radiation_monochromator graphite
_diffrn_radiation_source 'fine-focus sealed tube'
_diffrn_radiation_type MoK\a
_diffrn_radiation_wavelength 0.71073
_diffrn_reflns_av_R_equivalents 0.0265
_diffrn_reflns_av_sigmaI/netI 0.0461
_diffrn_reflns_limit_h_max 8
_diffrn_reflns_limit_h_min -8
_diffrn_reflns_limit_k_max 9
_diffrn_reflns_limit_k_min -5
_diffrn_reflns_limit_l_max 17
_diffrn_reflns_limit_l_min -18
_diffrn_reflns_number 4108
_diffrn_reflns_theta_full 25.02
_diffrn_reflns_theta_max 25.02
_diffrn_reflns_theta_min 2.72
_exptl_absorpt_coefficient_mu 0.132
_exptl_absorpt_correction_T_max 0.9728
_exptl_absorpt_correction_T_min 0.9430
_exptl_absorpt_correction_type multi-scan
_exptl_absorpt_process_details sadabs
_exptl_crystal_colour yellow
_exptl_crystal_density_diffrn 1.562
_exptl_crystal_density_meas 1.545
_exptl_crystal_density_method 'not measured'
_exptl_crystal_description block
_exptl_crystal_F_000 398
_exptl_crystal_size_max 0.45
_exptl_crystal_size_mid 0.30
_exptl_crystal_size_min 0.21
_refine_diff_density_max 0.261
_refine_diff_density_min -0.199
_refine_diff_density_rms 0.053
_refine_ls_extinction_coef 0.039(6)
_refine_ls_extinction_expression Fc^*^=kFc[1+0.001xFc^2^\l^3^/sin(2\q)]^-1/4^
_refine_ls_extinction_method SHELXL
_refine_ls_goodness_of_fit_ref 1.029
_refine_ls_hydrogen_treatment mixed
_refine_ls_matrix_type full
_refine_ls_number_parameters 260
_refine_ls_number_reflns 2841
_refine_ls_number_restraints 2
_refine_ls_restrained_S_all 1.030
_refine_ls_R_factor_all 0.0598
_refine_ls_R_factor_gt 0.0443
_refine_ls_shift/su_max 0.000
_refine_ls_shift/su_mean 0.000
_refine_ls_structure_factor_coef Fsqd
_refine_ls_weighting_details 'calc w=1/[\s^2^(Fo^2^)+(0.0722P)^2^+0.1240P] where P=(Fo^2^+2Fc^2^)/3'
_refine_ls_weighting_scheme calc
_refine_ls_wR_factor_gt 0.1157
_refine_ls_wR_factor_ref 0.1317
_reflns_number_gt 2130
_reflns_number_total 2841
_reflns_threshold_expression >2sigma(I)
_cod_data_source_file suppl_ncrs-2016-0292_suppl.cif
_cod_data_source_block b
_cod_depositor_comments
;
The following automatic conversions were performed:

data item '_symmetry_cell_setting' value 'Triclinic' was changed to
'triclinic' in accordance with the built-in table derived from the
CIF Core dictionary named 'cif_core.dic' version 2.4.5 last updated
on 2014-11-21.

Automatic conversion script
Id: cif_fix_values 8738 2021-04-28 16:35:53Z antanas 
;
_cod_original_sg_symbol_H-M P-1
_cod_original_formula_sum 'C16 H13 N2 O9.50'
_cod_database_code 8106552

loop_
_symmetry_equiv_pos_as_xyz
'x, y, z'
'-x, -y, -z'

loop_
_atom_site_label
_atom_site_type_symbol
_atom_site_fract_x
_atom_site_fract_y
_atom_site_fract_z
_atom_site_U_iso_or_equiv
_atom_site_adp_type
_atom_site_occupancy
_atom_site_symmetry_multiplicity
_atom_site_calc_flag
_atom_site_refinement_flags
_atom_site_disorder_assembly
_atom_site_disorder_group
N1 N 0.1021(3) 0.7725(2) 0.29535(11) 0.0403(5) Uani 1 1 d . . .
N2 N 0.6989(3) 0.1090(2) 0.38924(11) 0.0424(5) Uani 1 1 d . . .
O1 O 0.1170(3) 0.8345(2) 0.36141(10) 0.0552(5) Uani 1 1 d . . .
O2 O 0.0533(3) 0.8676(2) 0.22441(11) 0.0688(6) Uani 1 1 d . . .
O3 O 0.4251(3) 0.3417(2) 0.07963(10) 0.0617(5) Uani 1 1 d D . .
H3 H 0.484(4) 0.292(4) 0.0360(14) 0.093 Uiso 1 1 d D . .
O4 O 0.4451(3) 0.0618(2) 0.15212(11) 0.0687(6) Uani 1 1 d . . .
O5 O 0.7291(4) 0.0785(2) 0.46809(11) 0.0854(7) Uani 1 1 d . . .
O6 O 0.6843(3) -0.0055(2) 0.34846(12) 0.0594(5) Uani 1 1 d . . .
O7 O 0.9385(2) 0.3404(2) 0.08215(9) 0.0535(5) Uani 1 1 d . . .
O8 O 0.8693(3) 0.6411(2) 0.07617(9) 0.0537(5) Uani 1 1 d D . .
H8 H 0.922(4) 0.643(4) 0.0250(10) 0.081 Uiso 1 1 d D . .
O9 O 0.6246(3) 0.1829(3) 0.94810(11) 0.0669(5) Uani 1 1 d . . .
H9C H 0.6029 0.1108 0.9178 0.080 Uiso 1 1 d R . .
H9D H 0.7234 0.1129 0.9732 0.080 Uiso 1 1 d R . .
O10 O 0.9480(6) -0.0041(5) 0.0378(2) 0.0668(10) Uani 0.50 1 d P . .
H10C H 0.9708 0.0955 0.0401 0.080 Uiso 0.50 1 d PR . .
H10D H 0.9784 -0.0641 0.0888 0.080 Uiso 0.50 1 d PR . .
C1 C -0.0049(3) 0.5456(3) 0.45883(12) 0.0339(5) Uani 1 1 d . . .
H1 H -0.0829 0.6657 0.4505 0.041 Uiso 1 1 calc R . .
C2 C 0.1002(3) 0.4687(3) 0.37965(12) 0.0310(5) Uani 1 1 d . . .
C3 C 0.1460(3) 0.5744(2) 0.30057(12) 0.0304(4) Uani 1 1 d . . .
C4 C 0.2402(3) 0.5022(3) 0.22505(12) 0.0319(5) Uani 1 1 d . . .
H4 H 0.2678 0.5780 0.1740 0.038 Uiso 1 1 calc R . .
C5 C 0.2921(3) 0.3142(3) 0.22760(13) 0.0348(5) Uani 1 1 d . . .
C6 C 0.2474(3) 0.2054(3) 0.30447(14) 0.0391(5) Uani 1 1 d . . .
H6 H 0.2829 0.0793 0.3064 0.047 Uiso 1 1 calc R . .
C7 C 0.1512(3) 0.2806(3) 0.37810(13) 0.0382(5) Uani 1 1 d . . .
H7 H 0.1194 0.2044 0.4280 0.046 Uiso 1 1 calc R . .
C8 C 0.3954(3) 0.2262(3) 0.14919(14) 0.0408(5) Uani 1 1 d . . .
C9 C 0.5110(3) 0.4375(3) 0.47404(12) 0.0326(5) Uani 1 1 d . . .
H9 H 0.4669 0.3373 0.4969 0.039 Uiso 1 1 calc R . .
C10 C 0.6005(3) 0.4472(3) 0.38278(11) 0.0280(4) Uani 1 1 d . . .
C11 C 0.6857(3) 0.2936(3) 0.34057(12) 0.0296(4) Uani 1 1 d . . .
C12 C 0.7670(3) 0.3025(3) 0.25410(12) 0.0302(4) Uani 1 1 d . . .
H12 H 0.8207 0.1971 0.2284 0.036 Uiso 1 1 calc R . .
C13 C 0.7666(3) 0.4725(3) 0.20650(12) 0.0303(5) Uani 1 1 d . . .
C14 C 0.6806(3) 0.6292(3) 0.24518(12) 0.0332(5) Uani 1 1 d . . .
H14 H 0.6788 0.7433 0.2131 0.040 Uiso 1 1 calc R . .
C15 C 0.5982(3) 0.6154(3) 0.33099(12) 0.0318(5) Uani 1 1 d . . .
H15 H 0.5388 0.7218 0.3553 0.038 Uiso 1 1 calc R . .
C16 C 0.8639(3) 0.4844(3) 0.11530(12) 0.0349(5) Uani 1 1 d . . .

loop_
_atom_site_aniso_label
_atom_site_aniso_U_11
_atom_site_aniso_U_22
_atom_site_aniso_U_33
_atom_site_aniso_U_23
_atom_site_aniso_U_13
_atom_site_aniso_U_12
N1 0.0518(11) 0.0299(9) 0.0366(10) -0.0056(8) 0.0122(8) -0.0139(8)
N2 0.0547(12) 0.0288(10) 0.0379(10) -0.0035(8) 0.0094(8) -0.0096(8)
O1 0.0803(13) 0.0439(9) 0.0517(10) -0.0207(8) 0.0121(8) -0.0319(9)
O2 0.1094(16) 0.0342(9) 0.0420(9) 0.0028(7) 0.0094(9) -0.0013(9)
O3 0.0928(14) 0.0457(10) 0.0431(10) -0.0175(8) 0.0231(9) -0.0199(9)
O4 0.1077(16) 0.0356(10) 0.0579(11) -0.0210(8) 0.0034(10) -0.0092(10)
O5 0.153(2) 0.0443(11) 0.0354(10) 0.0040(8) 0.0020(11) -0.0048(12)
O6 0.0746(12) 0.0338(9) 0.0754(11) -0.0129(8) 0.0045(9) -0.0254(8)
O7 0.0799(12) 0.0424(9) 0.0355(8) -0.0140(7) 0.0197(8) -0.0184(8)
O8 0.0866(13) 0.0437(9) 0.0309(8) -0.0056(7) 0.0196(8) -0.0282(9)
O9 0.0862(14) 0.0610(11) 0.0563(10) -0.0298(9) 0.0156(9) -0.0215(10)
O10 0.098(3) 0.051(2) 0.059(2) -0.0114(18) -0.0049(19) -0.031(2)
C1 0.0361(11) 0.0331(11) 0.0333(10) -0.0038(8) 0.0013(8) -0.0134(9)
C2 0.0328(11) 0.0327(11) 0.0297(10) -0.0026(8) -0.0015(8) -0.0142(8)
C3 0.0357(11) 0.0258(10) 0.0311(10) -0.0045(8) -0.0005(8) -0.0119(8)
C4 0.0386(11) 0.0304(10) 0.0283(10) -0.0042(8) -0.0002(8) -0.0136(9)
C5 0.0398(12) 0.0317(11) 0.0360(11) -0.0086(8) -0.0036(9) -0.0128(9)
C6 0.0486(13) 0.0271(11) 0.0448(11) -0.0055(9) -0.0031(10) -0.0158(9)
C7 0.0485(13) 0.0330(11) 0.0355(11) 0.0005(8) -0.0013(9) -0.0194(10)
C8 0.0483(13) 0.0363(12) 0.0396(11) -0.0138(9) -0.0033(9) -0.0104(10)
C9 0.0377(11) 0.0343(11) 0.0280(10) -0.0075(8) 0.0055(8) -0.0150(9)
C10 0.0330(10) 0.0286(10) 0.0251(9) -0.0076(7) 0.0018(8) -0.0123(8)
C11 0.0353(11) 0.0280(10) 0.0263(9) -0.0043(7) 0.0012(8) -0.0115(8)
C12 0.0368(11) 0.0282(10) 0.0271(9) -0.0106(8) 0.0026(8) -0.0098(8)
C13 0.0354(11) 0.0333(11) 0.0243(9) -0.0049(8) 0.0012(8) -0.0140(8)
C14 0.0421(12) 0.0289(10) 0.0298(10) -0.0046(8) 0.0017(8) -0.0137(9)
C15 0.0385(11) 0.0271(10) 0.0319(10) -0.0105(8) 0.0046(8) -0.0120(8)
C16 0.0435(12) 0.0365(12) 0.0263(10) -0.0079(8) 0.0052(8) -0.0151(9)

loop_
_atom_type_symbol
_atom_type_description
_atom_type_scat_dispersion_real
_atom_type_scat_dispersion_imag
_atom_type_scat_source
C C 0.0033 0.0016 'International Tables Vol C Tables 4.2.6.8 and 6.1.1.4'
H H 0.0000 0.0000 'International Tables Vol C Tables 4.2.6.8 and 6.1.1.4'
N N 0.0061 0.0033 'International Tables Vol C Tables 4.2.6.8 and 6.1.1.4'
O O 0.0106 0.0060 'International Tables Vol C Tables 4.2.6.8 and 6.1.1.4'

loop_
_geom_angle_atom_site_label_1
_geom_angle_atom_site_label_2
_geom_angle_atom_site_label_3
_geom_angle
_geom_angle_site_symmetry_1
_geom_angle_site_symmetry_3
O2 N1 O1 123.38(18) . .
O2 N1 C3 117.67(17) . .
O1 N1 C3 118.94(17) . .
O6 N2 O5 123.61(19) . .
O6 N2 C11 118.46(17) . .
O5 N2 C11 117.90(19) . .
C8 O3 H3 114(2) . .
C16 O8 H8 115(2) . .
H9C O9 H9D 100.4 . .
O10 O10 H10C 82.7 2_755 .
O10 O10 H10D 130.1 2_755 .
H10C O10 H10D 101.4 . .
C1 C1 C2 124.2(2) 2_566 .
C1 C1 H1 117.9 2_566 .
C2 C1 H1 117.9 . .
C7 C2 C3 115.49(17) . .
C7 C2 C1 120.47(17) . .
C3 C2 C1 123.94(17) . .
C4 C3 C2 123.91(18) . .
C4 C3 N1 115.99(16) . .
C2 C3 N1 120.05(16) . .
C5 C4 C3 118.41(18) . .
C5 C4 H4 120.8 . .
C3 C4 H4 120.8 . .
C6 C5 C4 119.28(18) . .
C6 C5 C8 119.20(18) . .
C4 C5 C8 121.52(18) . .
C7 C6 C5 121.20(19) . .
C7 C6 H6 119.4 . .
C5 C6 H6 119.4 . .
C6 C7 C2 121.65(18) . .
C6 C7 H7 119.2 . .
C2 C7 H7 119.2 . .
O4 C8 O3 124.4(2) . .
O4 C8 C5 121.6(2) . .
O3 C8 C5 114.02(18) . .
C9 C9 C10 124.2(2) 2_666 .
C9 C9 H9 117.9 2_666 .
C10 C9 H9 117.9 . .
C15 C10 C11 115.64(16) . .
C15 C10 C9 120.86(17) . .
C11 C10 C9 123.45(17) . .
C12 C11 C10 123.59(17) . .
C12 C11 N2 116.04(17) . .
C10 C11 N2 120.34(16) . .
C11 C12 C13 118.49(17) . .
C11 C12 H12 120.8 . .
C13 C12 H12 120.8 . .
C12 C13 C14 119.93(17) . .
C12 C13 C16 119.43(18) . .
C14 C13 C16 120.62(18) . .
C15 C14 C13 120.00(18) . .
C15 C14 H14 120.0 . .
C13 C14 H14 120.0 . .
C14 C15 C10 122.30(18) . .
C14 C15 H15 118.8 . .
C10 C15 H15 118.8 . .
O7 C16 O8 123.71(17) . .
O7 C16 C13 118.92(18) . .
O8 C16 C13 117.36(18) . .

loop_
_geom_bond_atom_site_label_1
_geom_bond_atom_site_label_2
_geom_bond_distance
_geom_bond_site_symmetry_2
N1 O2 1.222(2) .
N1 O1 1.227(2) .
N1 C3 1.463(3) .
N2 O6 1.214(2) .
N2 O5 1.220(2) .
N2 C11 1.472(2) .
O3 C8 1.305(3) .
O3 H3 0.837(10) .
O4 C8 1.212(3) .
O7 C16 1.255(2) .
O8 C16 1.266(2) .
O8 H8 0.830(10) .
O9 H9C 0.8500 .
O9 H9D 0.8500 .
O10 O10 1.309(7) 2_755
O10 H10C 0.8502 .
O10 H10D 0.8501 .
C1 C1 1.326(4) 2_566
C1 C2 1.474(3) .
C1 H1 0.9300 .
C2 C7 1.399(3) .
C2 C3 1.400(3) .
C3 C4 1.390(3) .
C4 C5 1.388(3) .
C4 H4 0.9300 .
C5 C6 1.386(3) .
C5 C8 1.497(3) .
C6 C7 1.379(3) .
C6 H6 0.9300 .
C7 H7 0.9300 .
C9 C9 1.325(4) 2_666
C9 C10 1.468(3) .
C9 H9 0.9300 .
C10 C15 1.397(3) .
C10 C11 1.400(3) .
C11 C12 1.382(3) .
C12 C13 1.387(3) .
C12 H12 0.9300 .
C13 C14 1.391(3) .
C13 C16 1.489(3) .
C14 C15 1.377(3) .
C14 H14 0.9300 .
C15 H15 0.9300 .

loop_
_geom_torsion_atom_site_label_1
_geom_torsion_atom_site_label_2
_geom_torsion_atom_site_label_3
_geom_torsion_atom_site_label_4
_geom_torsion
_geom_torsion_site_symmetry_1
_geom_torsion_site_symmetry_2
_geom_torsion_site_symmetry_3
_geom_torsion_site_symmetry_4
C1 C1 C2 C7 27.4(4) 2_566 . . .
C1 C1 C2 C3 -156.4(2) 2_566 . . .
C7 C2 C3 C4 -1.7(3) . . . .
C1 C2 C3 C4 -178.07(19) . . . .
C7 C2 C3 N1 -178.92(18) . . . .
C1 C2 C3 N1 4.7(3) . . . .
O2 N1 C3 C4 38.0(3) . . . .
O1 N1 C3 C4 -141.58(19) . . . .
O2 N1 C3 C2 -144.6(2) . . . .
O1 N1 C3 C2 35.8(3) . . . .
C2 C3 C4 C5 0.1(3) . . . .
N1 C3 C4 C5 177.45(18) . . . .
C3 C4 C5 C6 0.5(3) . . . .
C3 C4 C5 C8 -179.48(18) . . . .
C4 C5 C6 C7 0.5(3) . . . .
C8 C5 C6 C7 -179.53(19) . . . .
C5 C6 C7 C2 -2.2(3) . . . .
C3 C2 C7 C6 2.7(3) . . . .
C1 C2 C7 C6 179.19(19) . . . .
C6 C5 C8 O4 -1.9(3) . . . .
C4 C5 C8 O4 178.1(2) . . . .
C6 C5 C8 O3 178.0(2) . . . .
C4 C5 C8 O3 -1.9(3) . . . .
C9 C9 C10 C15 -26.8(4) 2_666 . . .
C9 C9 C10 C11 155.9(2) 2_666 . . .
C15 C10 C11 C12 1.3(3) . . . .
C9 C10 C11 C12 178.76(18) . . . .
C15 C10 C11 N2 179.02(17) . . . .
C9 C10 C11 N2 -3.5(3) . . . .
O6 N2 C11 C12 -36.8(3) . . . .
O5 N2 C11 C12 141.3(2) . . . .
O6 N2 C11 C10 145.3(2) . . . .
O5 N2 C11 C10 -36.6(3) . . . .
C10 C11 C12 C13 0.8(3) . . . .
N2 C11 C12 C13 -177.03(17) . . . .
C11 C12 C13 C14 -1.9(3) . . . .
C11 C12 C13 C16 176.21(17) . . . .
C12 C13 C14 C15 0.8(3) . . . .
C16 C13 C14 C15 -177.24(18) . . . .
C13 C14 C15 C10 1.4(3) . . . .
C11 C10 C15 C14 -2.4(3) . . . .
C9 C10 C15 C14 -179.94(18) . . . .
C12 C13 C16 O7 2.6(3) . . . .
C14 C13 C16 O7 -179.39(19) . . . .
C12 C13 C16 O8 -176.17(19) . . . .
C14 C13 C16 O8 1.9(3) . . . .
